data_7251407
loop_
_publ_author_name
'Rai\<cevi\'c, Vidak'
'Radulovi\'c, Niko S.'
'Bani\'c, Nemanja'
'Leovac, Vukadin M.'
'Rodi\'c, Marko V.'

_publ_section_title
;
 Competing hydrogen bonding and acyclic \p-stacking between
 hydrogen-bridged quasi-rings in Z- and E-methyl pyruvate semicarbazone: a
 quantitative interaction energy analysis
;
_journal_issue 47
_journal_name_full CrystEngComm
_journal_page_first 7721
_journal_page_last 7733
_journal_paper_doi 10.1039/D5CE00911A
_journal_volume 27
_journal_year 2025
_chemical_formula_moiety 'C5 H9 N3 O3'
_chemical_formula_sum 'C5 H9 N3 O3'
_chemical_formula_weight 159.15
_chemical_melting_point 471
_chemical_name_common ' (E)-methyl pyruvate semicarbazone'
_chemical_name_systematic ' methyl (E)-2-(2-carbamoylhydrazineylidene)propanoate'
_chemical_properties_physical Photo-sensitive
_chemical_temperature_decomposition 471
_space_group_crystal_system triclinic
_space_group_IT_number 2
_space_group_name_Hall '-P 1'
_space_group_name_H-M_alt 'P -1'
_atom_sites_solution_hydrogens mixed
_atom_sites_solution_primary dual
_audit_creation_method SHELXL-2018/3
_audit_update_record
;
2025-08-05 deposited with the CCDC.	2025-11-04 downloaded from the CCDC.
;
_cell_angle_alpha 90.144(10)
_cell_angle_beta 97.506(9)
_cell_angle_gamma 91.316(10)
_cell_formula_units_Z 2
_cell_length_a 4.1764(4)
_cell_length_b 7.4068(10)
_cell_length_c 12.2230(13)
_cell_measurement_reflns_used 879
_cell_measurement_temperature 295(2)
_cell_measurement_theta_max 70.9580
_cell_measurement_theta_min 9.4520
_cell_volume 374.76(7)
_computing_cell_refinement 'CrysAlisPro 1.171.38.41 (Rigaku OD, 2015)'
_computing_data_collection 'CrysAlisPro 1.171.38.41 (Rigaku OD, 2015)'
_computing_data_reduction 'CrysAlisPro 1.171.38.41 (Rigaku OD, 2015)'
_computing_molecular_graphics ' Mercury (Macrae et. al., 2020) and VESTA (Momma & Izumi, 2011)'
_computing_publication_material ' PLATON (Spek, 2009) and Huebschle et al., 2011'
_computing_structure_refinement 'SHELXL-2018/3 (Sheldrick, 2018)'
_computing_structure_solution 'SHELXT 2014/5 (Sheldrick, 2014)'
_diffrn_ambient_temperature 295(2)
_diffrn_detector 'CCD plate'
_diffrn_detector_area_resol_mean 16.3280
_diffrn_detector_type Sapphire3
_diffrn_measured_fraction_theta_full 0.990
_diffrn_measured_fraction_theta_max 0.961
_diffrn_measurement_details
;
List of Runs (angles in degrees, time in seconds):

  # Type    Start    End  Width  t~exp~   \w     \q     \k     \f   Frames
#--------------------------------------------------------------------------
  1  \w    -31.00  53.00   1.00    1.50    --   36.00 -57.00  30.00   84
  2  \w     44.00  75.00   1.00    1.50    --   36.00 -99.00 -60.00   31
  3  \w     58.00  87.00   1.00    1.50    --   36.00-178.00 -90.00   29
  4  \w     49.00 124.00   1.00    6.00    --  108.00 -77.00 -60.00   75
  5  \w     69.00  98.00   1.00    6.00    --  108.00 -45.00-150.00   29
  6  \w     90.00 154.00   1.00    6.00    --  108.00  30.00-150.00   64
  7  \w    132.00 159.00   1.00    6.00    --  108.00 111.00 -30.00   27
  8  \w    102.00 174.00   1.00    6.00    --  108.00 111.00  30.00   72
  9  \w    143.00 176.00   1.00    6.00    --  108.00  45.00 120.00   33
 10  \w    113.00 165.00   1.00    6.00    --  108.00  15.00 -30.00   52
 11  \w     91.00 136.00   1.00    6.00    --  108.00  45.00 120.00   45
 12  \w     61.00 126.00   1.00    6.00    --  108.00 -61.00  60.00   65
 13  \w     84.00 109.00   1.00    6.00    --  108.00 -94.00  90.00   25
 14  \w     70.00  97.00   1.00    6.00    --  108.00-111.00  90.00   27
 15  \w     42.00  69.00   1.00    6.00    --  108.00 -94.00  90.00   27
 16  \w     40.00 129.00   1.00    6.00    --  108.00 -30.00 -60.00   89
 17  \w     71.00 110.00   1.00    6.00    --  108.00  15.00 -30.00   39
 18  \w     65.00  92.00   1.00    1.50    --   36.00  77.00-120.00   27
 19  \w     61.00 101.00   1.00    1.50    --   36.00 178.00-150.00   40
 20  \w     66.00  97.00   1.00    6.00    --  108.00 178.00-150.00   31
 21  \w     73.00 146.00   1.00    6.00    --  108.00 178.00 -30.00   73
 22  \w     71.00  96.00   1.00    1.50    --   36.00 178.00 120.00   25
 23  \w     42.00 107.00   1.00    1.50    --   36.00  19.00  30.00   65
 24  \w     12.00  63.00   1.00    1.50    --   36.00  77.00-120.00   51
 25  \w    -31.00  26.00   1.00    1.50    --   36.00 -37.00 -90.00   57
;
_diffrn_measurement_device '\k-geometry diffractometer'
_diffrn_measurement_device_type 'Gemini S (Oxford Diffraction)'
_diffrn_measurement_method '\w scans'
_diffrn_orient_matrix_type 'CrysAlisPro convention (1999,Acta A55,543-557)'
_diffrn_orient_matrix_UB_11 0.0075430000
_diffrn_orient_matrix_UB_12 0.0777153000
_diffrn_orient_matrix_UB_13 -0.1164509000
_diffrn_orient_matrix_UB_21 0.0761766000
_diffrn_orient_matrix_UB_22 -0.1881979000
_diffrn_orient_matrix_UB_23 -0.0424478000
_diffrn_orient_matrix_UB_31 -0.3642098000
_diffrn_orient_matrix_UB_32 -0.0427493000
_diffrn_orient_matrix_UB_33 -0.0282707000
_diffrn_radiation_monochromator graphite
_diffrn_radiation_probe x-ray
_diffrn_radiation_source 'fine-focus sealed X-ray tube'
_diffrn_radiation_type CuK\a
_diffrn_radiation_wavelength 1.54184
_diffrn_reflns_av_R_equivalents 0.0182
_diffrn_reflns_av_unetI/netI 0.0312
_diffrn_reflns_Laue_measured_fraction_full 0.990
_diffrn_reflns_Laue_measured_fraction_max 0.961
_diffrn_reflns_limit_h_max 3
_diffrn_reflns_limit_h_min -5
_diffrn_reflns_limit_k_max 9
_diffrn_reflns_limit_k_min -9
_diffrn_reflns_limit_l_max 13
_diffrn_reflns_limit_l_min -14
_diffrn_reflns_number 2123
_diffrn_reflns_point_group_measured_fraction_full 0.990
_diffrn_reflns_point_group_measured_fraction_max 0.961
_diffrn_reflns_theta_full 67.885
_diffrn_reflns_theta_max 71.139
_diffrn_reflns_theta_min 3.647
_exptl_absorpt_coefficient_mu 1.007
_exptl_absorpt_correction_T_max 1.00000
_exptl_absorpt_correction_T_min 0.89364
_exptl_absorpt_correction_type multi-scan
_exptl_absorpt_process_details
; 
CrysAlisPro 1.171.38.41 (Rigaku Oxford Diffraction, 2015) 
Empirical absorption correction using spherical harmonics, 
 implemented in SCALE3 ABSPACK scaling algorithm. 

Empirical correction (ABSPACK) includes:
- Absorption correction using spherical harmonics
- Frame scaling
;
_exptl_crystal_colour colourless
_exptl_crystal_density_diffrn 1.410
_exptl_crystal_description prism
_exptl_crystal_F_000 168
_exptl_crystal_recrystallization_method 'Re-crystallisation from solvent: aqueous ethanol'
_exptl_crystal_size_max 0.63
_exptl_crystal_size_mid 0.32
_exptl_crystal_size_min 0.21
_refine_diff_density_max 0.166
_refine_diff_density_min -0.177
_refine_diff_density_rms 0.035
_refine_ls_extinction_coef 0.042(7)
_refine_ls_extinction_expression Fc^*^=kFc[1+0.001xFc^2^\l^3^/sin(2\q)]^-1/4^
_refine_ls_extinction_method 'SHELXL-2018/3 (Sheldrick 2018)'
_refine_ls_goodness_of_fit_ref 1.087
_refine_ls_hydrogen_treatment mixed
_refine_ls_matrix_type full
_refine_ls_number_parameters 114
_refine_ls_number_reflns 1393
_refine_ls_number_restraints 1
_refine_ls_restrained_S_all 1.086
_refine_ls_R_factor_all 0.0423
_refine_ls_R_factor_gt 0.0384
_refine_ls_shift/su_max 0.000
_refine_ls_shift/su_mean 0.000
_refine_ls_structure_factor_coef Fsqd
_refine_ls_weighting_details 'w=1/[\s^2^(Fo^2^)+(0.0659P)^2^+0.0225P] where P=(Fo^2^+2Fc^2^)/3'
_refine_ls_weighting_scheme calc
_refine_ls_wR_factor_gt 0.1099
_refine_ls_wR_factor_ref 0.1160
_reflns_Friedel_coverage 0.000
_reflns_number_gt 1238
_reflns_number_total 1393
_reflns_threshold_expression 'I > 2\s(I)'
_cod_data_source_file d5ce00911a2.cif
_cod_data_source_block 1-E
_cod_database_code 7251407
_shelx_shelxl_version_number 2018/3
_shelx_space_group_comment
; 
The symmetry employed for this shelxl refinement is uniquely defined 
by the following loop, which should always be used as a source of 
symmetry information in preference to the above space-group names. 
They are only intended as comments. 
;
_shelx_estimated_absorpt_t_min 0.906
_shelx_estimated_absorpt_t_max 0.906

loop_
_space_group_symop_operation_xyz
'x, y, z'
'-x, -y, -z'

loop_
_atom_site_label
_atom_site_type_symbol
_atom_site_fract_x
_atom_site_fract_y
_atom_site_fract_z
_atom_site_U_iso_or_equiv
_atom_site_adp_type
_atom_site_occupancy
_atom_site_site_symmetry_order
_atom_site_calc_flag
_atom_site_refinement_flags_posn
_atom_site_refinement_flags_adp
_atom_site_refinement_flags_occupancy
_atom_site_disorder_assembly
_atom_site_disorder_group
O1 O 0.7351(3) 0.05967(15) 0.67867(9) 0.0693(4) Uani 1 1 d . . . . .
N1 N 0.2960(3) 0.40403(15) 0.77298(9) 0.0472(3) Uani 1 1 d . . . . .
C1 C 0.5924(3) 0.19733(17) 0.68385(11) 0.0477(4) Uani 1 1 d . . . . .
O2 O 0.5575(3) 0.31598(14) 0.60170(9) 0.0593(4) Uani 1 1 d . . . . .
N2 N 0.1524(3) 0.46361(16) 0.85888(10) 0.0514(3) Uani 1 1 d D . . . .
H2 H 0.159(4) 0.415(3) 0.9249(13) 0.062 Uiso 1 1 d D U . . .
C2 C 0.4406(3) 0.25281(17) 0.78214(11) 0.0463(4) Uani 1 1 d . . . . .
N3 N 0.0044(4) 0.71103(19) 0.75318(12) 0.0698(5) Uani 1 1 d . . . . .
H3A H 0.111(5) 0.665(3) 0.706(2) 0.075(6) Uiso 1 1 d . . . . .
H3B H -0.079(5) 0.812(3) 0.745(2) 0.078(6) Uiso 1 1 d . . . . .
O3 O -0.1247(3) 0.68789(16) 0.92588(9) 0.0677(4) Uani 1 1 d . . . . .
C3 C 0.0029(4) 0.62839(19) 0.84900(12) 0.0513(4) Uani 1 1 d . . . . .
C4 C 0.4691(4) 0.1299(2) 0.87960(12) 0.0575(4) Uani 1 1 d . . . . .
H4A H 0.573079 0.021218 0.862088 0.086 Uiso 1 1 calc R U . . .
H4B H 0.257615 0.100401 0.897989 0.086 Uiso 1 1 calc R U . . .
H4C H 0.594954 0.189088 0.941309 0.086 Uiso 1 1 calc R U . . .
C5 C 0.7035(5) 0.2713(2) 0.50526(14) 0.0676(5) Uani 1 1 d . . . . .
H5A H 0.611987 0.159181 0.474649 0.101 Uiso 1 1 calc R U . . .
H5B H 0.932098 0.259521 0.525191 0.101 Uiso 1 1 calc R U . . .
H5C H 0.663906 0.365173 0.451547 0.101 Uiso 1 1 calc R U . . .

loop_
_atom_site_aniso_label
_atom_site_aniso_U_11
_atom_site_aniso_U_22
_atom_site_aniso_U_33
_atom_site_aniso_U_23
_atom_site_aniso_U_13
_atom_site_aniso_U_12
O1 0.1037(9) 0.0487(6) 0.0602(7) 0.0099(5) 0.0218(6) 0.0354(6)
N1 0.0565(7) 0.0398(6) 0.0459(6) 0.0036(4) 0.0077(5) 0.0104(4)
C1 0.0585(8) 0.0380(6) 0.0464(7) 0.0044(5) 0.0037(5) 0.0116(5)
O2 0.0815(7) 0.0509(6) 0.0489(6) 0.0122(4) 0.0166(5) 0.0255(5)
N2 0.0671(7) 0.0429(6) 0.0467(6) 0.0089(5) 0.0137(5) 0.0176(5)
C2 0.0542(7) 0.0384(6) 0.0462(7) 0.0045(5) 0.0041(5) 0.0105(5)
N3 0.1102(12) 0.0477(7) 0.0572(8) 0.0129(6) 0.0267(7) 0.0349(7)
O3 0.0970(9) 0.0578(7) 0.0536(6) 0.0096(5) 0.0237(6) 0.0340(6)
C3 0.0652(8) 0.0422(7) 0.0475(7) 0.0033(5) 0.0092(6) 0.0142(6)
C4 0.0751(9) 0.0497(8) 0.0499(8) 0.0111(6) 0.0128(6) 0.0216(6)
C5 0.0917(12) 0.0624(9) 0.0534(8) 0.0096(7) 0.0233(8) 0.0232(8)

loop_
_atom_type_symbol
_atom_type_description
_atom_type_scat_dispersion_real
_atom_type_scat_dispersion_imag
_atom_type_scat_source
C C 0.0181 0.0091 'International Tables Vol C Tables 4.2.6.8 and 6.1.1.4'
N N 0.0311 0.0180 'International Tables Vol C Tables 4.2.6.8 and 6.1.1.4'
O O 0.0492 0.0322 'International Tables Vol C Tables 4.2.6.8 and 6.1.1.4'
H H 0.0000 0.0000 'International Tables Vol C Tables 4.2.6.8 and 6.1.1.4'

loop_
_geom_angle_atom_site_label_1
_geom_angle_atom_site_label_2
_geom_angle_atom_site_label_3
_geom_angle
_geom_angle_site_symmetry_1
_geom_angle_site_symmetry_3
_geom_angle_publ_flag
C2 N1 N2 118.62(11) . . ?
O1 C1 O2 122.63(13) . . ?
O1 C1 C2 123.60(12) . . ?
O2 C1 C2 113.77(11) . . ?
C1 O2 C5 116.33(11) . . ?
N1 N2 C3 118.16(11) . . ?
N1 N2 H2 127.4(13) . . ?
C3 N2 H2 114.1(13) . . ?
N1 C2 C1 115.15(12) . . ?
N1 C2 C4 126.79(13) . . ?
C1 C2 C4 118.06(11) . . ?
C3 N3 H3A 118.1(15) . . ?
C3 N3 H3B 118.2(17) . . ?
H3A N3 H3B 123(2) . . ?
O3 C3 N3 124.10(13) . . ?
O3 C3 N2 119.89(13) . . ?
N3 C3 N2 115.99(13) . . ?
C2 C4 H4A 109.5 . . ?
C2 C4 H4B 109.5 . . ?
H4A C4 H4B 109.5 . . ?
C2 C4 H4C 109.5 . . ?
H4A C4 H4C 109.5 . . ?
H4B C4 H4C 109.5 . . ?
O2 C5 H5A 109.5 . . ?
O2 C5 H5B 109.5 . . ?
H5A C5 H5B 109.5 . . ?
O2 C5 H5C 109.5 . . ?
H5A C5 H5C 109.5 . . ?
H5B C5 H5C 109.5 . . ?

loop_
_geom_bond_atom_site_label_1
_geom_bond_atom_site_label_2
_geom_bond_distance
_geom_bond_site_symmetry_2
_geom_bond_publ_flag
O1 C1 1.1983(17) . ?
N1 C2 1.2828(17) . ?
N1 N2 1.3532(17) . ?
C1 O2 1.3319(17) . ?
C1 C2 1.4910(19) . ?
O2 C5 1.4375(18) . ?
N2 C3 1.3820(17) . ?
N2 H2 0.882(15) . ?
C2 C4 1.4952(18) . ?
N3 C3 1.324(2) . ?
N3 H3A 0.85(2) . ?
N3 H3B 0.83(3) . ?
O3 C3 1.2251(19) . ?
C4 H4A 0.9600 . ?
C4 H4B 0.9600 . ?
C4 H4C 0.9600 . ?
C5 H5A 0.9600 . ?
C5 H5B 0.9600 . ?
C5 H5C 0.9600 . ?

loop_
_geom_hbond_atom_site_label_D
_geom_hbond_atom_site_label_H
_geom_hbond_atom_site_label_A
_geom_hbond_distance_DH
_geom_hbond_distance_HA
_geom_hbond_distance_DA
_geom_hbond_angle_DHA
_geom_hbond_site_symmetry_A
_geom_hbond_publ_flag
N2 H2 O3 0.882(15) 1.999(15) 2.8780(17) 173.8(18) 2_567 yes
N3 H3B O1 0.83(3) 2.13(3) 2.9394(17) 164(2) 1_465 yes

loop_
_geom_torsion_atom_site_label_1
_geom_torsion_atom_site_label_2
_geom_torsion_atom_site_label_3
_geom_torsion_atom_site_label_4
_geom_torsion
_geom_torsion_site_symmetry_1
_geom_torsion_site_symmetry_2
_geom_torsion_site_symmetry_3
_geom_torsion_site_symmetry_4
_geom_torsion_publ_flag
O1 C1 O2 C5 -0.5(2) . . . . ?
C2 C1 O2 C5 179.03(14) . . . . ?
C2 N1 N2 C3 178.72(13) . . . . ?
N2 N1 C2 C1 -179.94(11) . . . . ?
N2 N1 C2 C4 0.3(2) . . . . ?
O1 C1 C2 N1 -179.59(14) . . . . ?
O2 C1 C2 N1 0.88(19) . . . . ?
O1 C1 C2 C4 0.2(2) . . . . ?
O2 C1 C2 C4 -179.34(13) . . . . ?
N1 N2 C3 O3 -178.76(14) . . . . ?
N1 N2 C3 N3 2.4(2) . . . . ?
